data_1550916
loop_
_publ_author_name
'Dehnen, Stefanie Susanne'
'Peters, Bertram'
'Santner, Silke'
'Donsbach, Carsten'
'Smarsly, Bernd'
'Voepel, Pascal'

_publ_section_title
;
 Ionic liquid cations as methylation agent for extremely weak chalcogenido
 metalate nucleophiles
;
_journal_name_full 'Chemical Science'
_journal_paper_doi 10.1039/C9SC01358J
_journal_year 2019
_chemical_formula_moiety 'C4 H12 Mn4 Se17 Sn4, 6(C6 H14 N O)'
_chemical_formula_sum 'C40 H96 Mn4 N6 O6 Se17 Sn4'
_chemical_formula_weight 2794.06
_space_group_crystal_system trigonal
_space_group_IT_number 148
_space_group_name_Hall '-R 3'
_space_group_name_H-M_alt 'R -3'
_symmetry_space_group_name_Hall '-R 3'
_symmetry_space_group_name_H-M 'R -3 :H'
_atom_sites_solution_hydrogens geom
_audit_creation_date 2019-03-12
_audit_creation_method
;
Olex2 1.2
(compiled 2018.05.29 svn.r3508 for OlexSys, GUI svn.r5506)
;
_audit_update_record
;
2019-03-13 deposited with the CCDC.    2019-04-22 downloaded from the CCDC.
;
_cell_angle_alpha 90
_cell_angle_beta 90
_cell_angle_gamma 120
_cell_formula_units_Z 6
_cell_length_a 16.4857(3)
_cell_length_b 16.4857(3)
_cell_length_c 54.2335(15)
_cell_measurement_reflns_used 25569
_cell_measurement_temperature 100
_cell_measurement_theta_max 27.115
_cell_measurement_theta_min 2.475
_cell_volume 12764.8(5)
_computing_molecular_graphics 'Olex2 (Dolomanov et al., 2009)'
_computing_publication_material 'Olex2 (Dolomanov et al., 2009)'
_computing_structure_refinement 'ShelXL (Sheldrick, 2015)'
_diffrn_ambient_temperature 100
_diffrn_measured_fraction_theta_full 0.989
_diffrn_measured_fraction_theta_max 0.979
_diffrn_measurement_device_type 'Stoe IPDS-2'
_diffrn_measurement_method '\w scans'
_diffrn_radiation_type MoK\a
_diffrn_radiation_wavelength 0.71073
_diffrn_reflns_av_R_equivalents 0.0954
_diffrn_reflns_av_unetI/netI 0.0557
_diffrn_reflns_Laue_measured_fraction_full 0.989
_diffrn_reflns_Laue_measured_fraction_max 0.979
_diffrn_reflns_limit_h_max 20
_diffrn_reflns_limit_h_min -18
_diffrn_reflns_limit_k_max 19
_diffrn_reflns_limit_k_min -20
_diffrn_reflns_limit_l_max 68
_diffrn_reflns_limit_l_min -68
_diffrn_reflns_number 42399
_diffrn_reflns_point_group_measured_fraction_full 0.989
_diffrn_reflns_point_group_measured_fraction_max 0.979
_diffrn_reflns_theta_full 25.242
_diffrn_reflns_theta_max 26.853
_diffrn_reflns_theta_min 2.471
_exptl_absorpt_coefficient_mu 9.035
_exptl_absorpt_correction_T_max 0.3997
_exptl_absorpt_correction_T_min 0.3342
_exptl_absorpt_correction_type numerical
_exptl_absorpt_process_details 'Xred32, Stoe & Cie (2002)'
_exptl_crystal_colour orange
_exptl_crystal_density_diffrn 2.181
_exptl_crystal_description block
_exptl_crystal_F_000 7824
_exptl_crystal_size_max 0.15
_exptl_crystal_size_mid 0.144
_exptl_crystal_size_min 0.143
_refine_diff_density_max 3.258
_refine_diff_density_min -1.469
_refine_diff_density_rms 0.205
_refine_ls_extinction_method none
_refine_ls_goodness_of_fit_ref 1.035
_refine_ls_hydrogen_treatment constr
_refine_ls_matrix_type full
_refine_ls_number_parameters 250
_refine_ls_number_reflns 5975
_refine_ls_number_restraints 9
_refine_ls_restrained_S_all 1.035
_refine_ls_R_factor_all 0.0815
_refine_ls_R_factor_gt 0.0552
_refine_ls_shift/su_max 0.002
_refine_ls_shift/su_mean 0.000
_refine_ls_structure_factor_coef Fsqd
_refine_ls_weighting_details 'w=1/[\s^2^(Fo^2^)+(0.0955P)^2^] where P=(Fo^2^+2Fc^2^)/3'
_refine_ls_weighting_scheme calc
_refine_ls_wR_factor_gt 0.1474
_refine_ls_wR_factor_ref 0.1578
_reflns_Friedel_coverage 0.000
_reflns_number_gt 4152
_reflns_number_total 5975
_reflns_threshold_expression 'I > 2\s(I)'
_cod_data_source_file c9sc01358j2.cif
_cod_data_source_block ss060x_b
_cod_original_cell_volume 12764.8(6)
_cod_database_code 1550916
_shelx_shelxl_version_number 2016/6
_shelx_space_group_comment
;
The symmetry employed for this shelxl refinement is uniquely defined
by the following loop, which should always be used as a source of
symmetry information in preference to the above space-group names.
They are only intended as comments.
;
_olex2_refinement_description
;
1. Fixed Uiso
 At 1.2 times of:
  All C(H) groups, All C(H,H) groups, All N(H,H) groups
 At 1.5 times of:
  All C(H,H,H) groups
2. Uiso/Uaniso restraints and constraints
Se1 \\sim C19: within 2A with sigma of 0.04 and sigma for terminal atoms of 0.08
3. Rigid body (RIGU) restrains
 Se1, C19
 with sigma for 1-2 distances of 0.004 and sigma for 1-3 distances of 0.004
4. Others
 Fixed Sof: Se1(0.33333) C19(0.33333) H19A(0.33333) H19B(0.33333) H19C(0.33333)
5.a Ternary CH refined with riding coordinates:
 C9(H9), C10(H10), C11(H11), C13(H13)
5.b Secondary CH2 refined with riding coordinates:
 N2(H2A,H2B), N4(H4A,H4B), C5(H5A,H5B), C6(H6A,H6B), C7(H7A,H7B), C8(H8A,H8B)
5.c Idealised Me refined as rotating group:
 C12(H12A,H12B,H12C), C14(H14A,H14B,H14C), C15(H15A,H15B,H15C), C16(H16A,H16B,
 H16C), C1(H1A,H1B,H1C), C19(H19A,H19B,H19C)
;
_olex2_submission_special_instructions 'No special instructions were received'

loop_
_space_group_symop_operation_xyz
'x, y, z'
'-y, x-y, z'
'-x+y, -x, z'
'x+2/3, y+1/3, z+1/3'
'-y+2/3, x-y+1/3, z+1/3'
'-x+y+2/3, -x+1/3, z+1/3'
'x+1/3, y+2/3, z+2/3'
'-y+1/3, x-y+2/3, z+2/3'
'-x+y+1/3, -x+2/3, z+2/3'
'-x, -y, -z'
'y, -x+y, -z'
'x-y, x, -z'
'-x+2/3, -y+1/3, -z+1/3'
'y+2/3, -x+y+1/3, -z+1/3'
'x-y+2/3, x+1/3, -z+1/3'
'-x+1/3, -y+2/3, -z+2/3'
'y+1/3, -x+y+2/3, -z+2/3'
'x-y+1/3, x+2/3, -z+2/3'

loop_
_atom_site_label
_atom_site_type_symbol
_atom_site_fract_x
_atom_site_fract_y
_atom_site_fract_z
_atom_site_U_iso_or_equiv
_atom_site_adp_type
_atom_site_occupancy
_atom_site_site_symmetry_order
_atom_site_calc_flag
_atom_site_refinement_flags_posn
_atom_site_refinement_flags_adp
_atom_site_refinement_flags_occupancy
_atom_site_disorder_assembly
_atom_site_disorder_group
Sn1 Sn 0.21732(4) 0.23372(4) 0.56530(2) 0.03413(17) Uani 1 1 d . . . . .
Sn2 Sn 0.000000 0.000000 0.66341(2) 0.0366(3) Uani 1 3 d S T P B .
Se3 Se 0.000000 0.000000 0.58930(3) 0.0307(3) Uani 1 3 d S T P . .
Se4 Se 0.00215(7) 0.14810(7) 0.65169(2) 0.0373(2) Uani 1 1 d . . . . .
Se5 Se 0.14665(6) 0.14286(6) 0.52675(2) 0.0323(2) Uani 1 1 d . . . . .
Se6 Se 0.11613(7) 0.28785(7) 0.58566(2) 0.0381(2) Uani 1 1 d . . . . .
Se7 Se 0.29248(7) 0.17122(7) 0.59404(2) 0.0380(2) Uani 1 1 d . . . . .
Mn8 Mn 0.000000 0.000000 0.54256(4) 0.0279(5) Uani 1 3 d S T P . .
Se9 Se 0.35310(8) 0.37818(8) 0.54520(2) 0.0546(3) Uani 1 1 d . . . A -1
Mn10 Mn -0.01321(10) 0.13760(10) 0.60462(3) 0.0357(3) Uani 1 1 d . . . . .
Se1 Se 0.0296(5) -0.0036(8) 0.70955(6) 0.0594(12) Uani 0.3333 1 d . U . . .
O1 O 0.5824(5) 0.5709(5) 0.52986(14) 0.055(2) Uani 1 1 d . . . . .
N2 N 0.7505(6) 0.7492(6) 0.53151(15) 0.045(2) Uani 1 1 d . . . . .
H2A H 0.800012 0.793818 0.523574 0.053 Uiso 1 1 calc R . . . .
H2B H 0.753411 0.767209 0.547102 0.053 Uiso 1 1 calc R . . . .
O3 O 0.2876(6) 0.4127(5) 0.67513(15) 0.0530(19) Uani 1 1 d . . . . .
N4 N 0.2409(7) 0.2519(7) 0.64682(18) 0.055(2) Uani 1 1 d . . . . .
H4A H 0.179304 0.225493 0.644678 0.066 Uiso 1 1 calc R . . . .
H4B H 0.260135 0.217307 0.638889 0.066 Uiso 1 1 calc R . . . .
C5 C 0.6611(8) 0.7367(8) 0.5197(2) 0.053(3) Uani 1 1 d . . . . .
H5A H 0.657367 0.793103 0.522028 0.063 Uiso 1 1 calc R . . . .
H5B H 0.662359 0.726688 0.502068 0.063 Uiso 1 1 calc R . . . .
C6 C 0.2880(8) 0.3481(8) 0.6361(2) 0.055(3) Uani 1 1 d . . . . .
H6A H 0.355442 0.374825 0.636839 0.066 Uiso 1 1 calc R . . . .
H6B H 0.270267 0.345067 0.618921 0.066 Uiso 1 1 calc R . . . .
C7 C 0.2610(8) 0.2534(8) 0.6730(2) 0.054(3) Uani 1 1 d . . . . .
H7A H 0.326381 0.271712 0.675189 0.065 Uiso 1 1 calc R . . . .
H7B H 0.223041 0.191143 0.679823 0.065 Uiso 1 1 calc R . . . .
C8 C 0.7536(8) 0.6600(8) 0.5308(2) 0.051(3) Uani 1 1 d . . . . .
H8A H 0.808120 0.667611 0.539618 0.062 Uiso 1 1 calc R . . . .
H8B H 0.757573 0.643338 0.513827 0.062 Uiso 1 1 calc R . . . .
C9 C 0.2401(9) 0.3228(9) 0.6867(2) 0.056(3) Uani 1 1 d . . . . .
H9 H 0.172589 0.299310 0.685735 0.067 Uiso 1 1 calc R . . . .
C10 C 0.5770(7) 0.6548(8) 0.5309(2) 0.054(3) Uani 1 1 d . . . . .
H10 H 0.570637 0.668950 0.548122 0.065 Uiso 1 1 calc R . . . .
C11 C 0.2609(9) 0.4085(9) 0.6499(2) 0.055(3) Uani 1 1 d . . . . .
H11 H 0.192833 0.381554 0.648955 0.066 Uiso 1 1 calc R . . . .
C12 C 0.3083(10) 0.5060(9) 0.6395(3) 0.068(3) Uani 1 1 d . . . . .
H12A H 0.374983 0.531730 0.639804 0.102 Uiso 1 1 calc GR . . . .
H12B H 0.292153 0.544607 0.649171 0.102 Uiso 1 1 calc GR . . . .
H12C H 0.288156 0.504054 0.622768 0.102 Uiso 1 1 calc GR . . . .
C13 C 0.6645(9) 0.5839(8) 0.5427(2) 0.058(3) Uani 1 1 d . . . . .
H13 H 0.661987 0.602074 0.559810 0.069 Uiso 1 1 calc R . . . .
C14 C 0.2673(10) 0.3336(10) 0.7130(2) 0.063(3) Uani 1 1 d . . . . .
H14A H 0.259901 0.382678 0.720183 0.094 Uiso 1 1 calc GR . . . .
H14B H 0.331585 0.349091 0.714349 0.094 Uiso 1 1 calc GR . . . .
H14C H 0.228173 0.275887 0.721542 0.094 Uiso 1 1 calc GR . . . .
C15 C 0.4922(10) 0.6340(12) 0.5173(3) 0.078(4) Uani 1 1 d . . . . .
H15A H 0.439730 0.578838 0.524024 0.117 Uiso 1 1 calc GR . . . .
H15B H 0.499836 0.623666 0.500254 0.117 Uiso 1 1 calc GR . . . .
H15C H 0.481372 0.685886 0.518698 0.117 Uiso 1 1 calc GR . . . .
C16 C 0.6596(12) 0.4879(10) 0.5428(4) 0.093(5) Uani 1 1 d . . . . .
H16A H 0.653558 0.465526 0.526203 0.140 Uiso 1 1 calc GR . . . .
H16B H 0.606444 0.444052 0.552305 0.140 Uiso 1 1 calc GR . . . .
H16C H 0.715787 0.494397 0.550009 0.140 Uiso 1 1 calc GR . . . .
C1 C 0.4186(12) 0.4453(12) 0.5740(3) 0.099(6) Uani 1 1 d . . . . .
H1A H 0.469023 0.505919 0.569416 0.149 Uiso 1 1 calc GR . . A .
H1B H 0.443427 0.411214 0.582465 0.149 Uiso 1 1 calc GR . . . .
H1C H 0.376350 0.452578 0.584774 0.149 Uiso 1 1 calc GR . . . .
C19 C -0.091(4) -0.039(6) 0.7225(8) 0.13(2) Uani 0.3333 1 d . U . B -1
H19A H -0.137915 -0.076859 0.710604 0.189 Uiso 0.3333 1 calc GR . . B -1
H19B H -0.094565 0.016322 0.725864 0.189 Uiso 0.3333 1 calc GR . . B -1
H19C H -0.100801 -0.073825 0.737396 0.189 Uiso 0.3333 1 calc GR . . B -1

loop_
_atom_site_aniso_label
_atom_site_aniso_U_11
_atom_site_aniso_U_22
_atom_site_aniso_U_33
_atom_site_aniso_U_23
_atom_site_aniso_U_13
_atom_site_aniso_U_12
Sn1 0.0287(3) 0.0267(3) 0.0413(3) -0.0021(2) 0.0003(2) 0.0096(3)
Sn2 0.0360(4) 0.0360(4) 0.0378(6) 0.000 0.000 0.01801(19)
Se3 0.0279(5) 0.0279(5) 0.0363(7) 0.000 0.000 0.0140(2)
Se4 0.0335(5) 0.0341(5) 0.0445(5) -0.0057(4) -0.0007(4) 0.0170(4)
Se5 0.0280(4) 0.0266(4) 0.0374(5) 0.0004(3) 0.0019(3) 0.0099(4)
Se6 0.0398(5) 0.0297(5) 0.0443(5) -0.0028(4) 0.0025(4) 0.0171(4)
Se7 0.0293(5) 0.0367(5) 0.0444(5) -0.0008(4) -0.0006(4) 0.0138(4)
Mn8 0.0236(7) 0.0236(7) 0.0366(11) 0.000 0.000 0.0118(3)
Se9 0.0462(6) 0.0369(6) 0.0575(7) 0.0014(5) 0.0067(5) 0.0033(5)
Mn10 0.0331(7) 0.0315(7) 0.0443(8) -0.0027(6) 0.0006(6) 0.0174(6)
Se1 0.052(4) 0.088(3) 0.0425(15) -0.001(2) -0.0046(15) 0.038(4)
O1 0.044(4) 0.030(4) 0.064(5) 0.000(3) -0.012(4) -0.001(3)
N2 0.041(5) 0.031(4) 0.040(4) -0.002(3) -0.004(4) 0.001(4)
O3 0.048(5) 0.042(4) 0.063(5) -0.008(4) -0.004(4) 0.019(4)
N4 0.040(5) 0.048(5) 0.071(6) -0.018(5) 0.007(4) 0.018(4)
C5 0.043(6) 0.042(6) 0.051(6) 0.005(5) 0.003(5) 0.005(5)
C6 0.039(6) 0.045(6) 0.056(6) -0.006(5) -0.008(5) 0.003(5)
C7 0.033(5) 0.051(7) 0.077(8) -0.009(6) -0.015(5) 0.019(5)
C8 0.048(6) 0.045(6) 0.054(6) -0.019(5) -0.016(5) 0.018(5)
C9 0.044(6) 0.054(7) 0.060(7) -0.011(5) -0.005(5) 0.018(6)
C10 0.033(6) 0.050(7) 0.056(6) -0.001(5) 0.014(5) 0.002(5)
C11 0.052(7) 0.062(7) 0.058(7) -0.007(6) -0.001(5) 0.032(6)
C12 0.068(9) 0.054(8) 0.082(9) 0.006(6) 0.000(7) 0.031(7)
C13 0.062(8) 0.043(6) 0.057(6) -0.008(5) -0.016(6) 0.018(6)
C14 0.062(8) 0.070(8) 0.053(7) -0.018(6) -0.018(6) 0.030(7)
C15 0.057(8) 0.075(10) 0.087(10) 0.010(8) 0.016(7) 0.021(7)
C16 0.085(11) 0.040(7) 0.129(14) -0.009(8) -0.027(10) 0.012(7)
C1 0.085(12) 0.073(10) 0.077(10) -0.011(8) 0.003(8) -0.008(9)
C19 0.10(2) 0.25(6) 0.05(2) 0.01(3) 0.03(2) 0.10(3)

loop_
_atom_type_symbol
_atom_type_description
_atom_type_scat_dispersion_real
_atom_type_scat_dispersion_imag
_atom_type_scat_source
C C 0.0033 0.0016 'International Tables Vol C Tables 4.2.6.8 and 6.1.1.4'
H H 0.0000 0.0000 'International Tables Vol C Tables 4.2.6.8 and 6.1.1.4'
Mn Mn 0.3368 0.7283 'International Tables Vol C Tables 4.2.6.8 and 6.1.1.4'
N N 0.0061 0.0033 'International Tables Vol C Tables 4.2.6.8 and 6.1.1.4'
O O 0.0106 0.0060 'International Tables Vol C Tables 4.2.6.8 and 6.1.1.4'
Se Se -0.0929 2.2259 'International Tables Vol C Tables 4.2.6.8 and 6.1.1.4'
Sn Sn -0.6537 1.4246 'International Tables Vol C Tables 4.2.6.8 and 6.1.1.4'

loop_
_geom_angle_atom_site_label_1
_geom_angle_atom_site_label_2
_geom_angle_atom_site_label_3
_geom_angle
_geom_angle_site_symmetry_1
_geom_angle_site_symmetry_3
Se5 Sn1 Se6 112.86(4) . .
Se5 Sn1 Se7 116.87(4) . .
Se5 Sn1 Se9 97.50(4) . .
Se6 Sn1 Se7 115.17(4) . .
Se6 Sn1 Se9 106.53(4) . .
Se7 Sn1 Se9 105.37(4) . .
Se4 Sn2 Se4 113.80(3) . 2
Se4 Sn2 Se4 113.80(3) . 3
Se4 Sn2 Se4 113.80(3) 2 3
Se4 Sn2 Se1 92.98(8) . 2
Se4 Sn2 Se1 92.98(8) 2 3
Se4 Sn2 Se1 111.2(2) . .
Se4 Sn2 Se1 111.2(2) 2 2
Se4 Sn2 Se1 111.2(2) 3 3
Se4 Sn2 Se1 109.4(2) 3 2
Se4 Sn2 Se1 109.4(2) 2 .
Se4 Sn2 Se1 109.4(2) . 3
Se4 Sn2 Se1 92.98(8) 3 .
Se1 Sn2 Se1 20.32(13) 2 .
Se1 Sn2 Se1 20.32(14) 2 3
Se1 Sn2 Se1 20.32(13) 3 .
Mn10 Se3 Mn8 109.20(5) . .
Mn10 Se3 Mn8 109.21(5) 3 .
Mn10 Se3 Mn8 109.21(5) 2 .
Mn10 Se3 Mn10 109.74(5) . 3
Mn10 Se3 Mn10 109.74(5) . 2
Mn10 Se3 Mn10 109.74(5) 3 2
Sn2 Se4 Mn10 103.53(5) . .
Sn1 Se5 Mn8 102.50(6) . .
Sn1 Se6 Mn10 102.39(5) . .
Sn1 Se7 Mn10 99.86(5) . 3
Se3 Mn8 Se5 109.75(5) . .
Se3 Mn8 Se5 109.75(5) . 2
Se3 Mn8 Se5 109.75(5) . 3
Se5 Mn8 Se5 109.19(5) 3 2
Se5 Mn8 Se5 109.19(5) . 3
Se5 Mn8 Se5 109.19(5) . 2
C1 Se9 Sn1 99.7(5) . .
Se3 Mn10 Se4 109.78(7) . .
Se3 Mn10 Se6 109.59(6) . .
Se3 Mn10 Se7 111.96(6) . 2
Se6 Mn10 Se4 109.31(6) . .
Se6 Mn10 Se7 109.11(6) . 2
Se7 Mn10 Se4 107.02(6) 2 .
Se1 Se1 Sn2 79.84(7) 2 .
Se1 Se1 Sn2 79.84(7) 3 .
Se1 Se1 Se1 59.998(16) 2 3
Se1 Se1 C19 22.9(17) 3 .
Se1 Se1 C19 55(3) 2 .
C19 Se1 Sn2 100.7(15) . .
C10 O1 C13 110.2(8) . .
H2A N2 H2B 108.0 . .
C5 N2 H2A 109.4 . .
C5 N2 H2B 109.4 . .
C8 N2 H2A 109.4 . .
C8 N2 H2B 109.4 . .
C8 N2 C5 111.2(8) . .
C11 O3 C9 111.9(9) . .
H4A N4 H4B 107.9 . .
C6 N4 H4A 109.3 . .
C6 N4 H4B 109.3 . .
C7 N4 H4A 109.3 . .
C7 N4 H4B 109.3 . .
C7 N4 C6 111.7(9) . .
N2 C5 H5A 109.6 . .
N2 C5 H5B 109.6 . .
H5A C5 H5B 108.1 . .
C10 C5 N2 110.2(9) . .
C10 C5 H5A 109.6 . .
C10 C5 H5B 109.6 . .
N4 C6 H6A 109.6 . .
N4 C6 H6B 109.6 . .
H6A C6 H6B 108.1 . .
C11 C6 N4 110.2(10) . .
C11 C6 H6A 109.6 . .
C11 C6 H6B 109.6 . .
N4 C7 H7A 109.6 . .
N4 C7 H7B 109.6 . .
N4 C7 C9 110.4(10) . .
H7A C7 H7B 108.1 . .
C9 C7 H7A 109.6 . .
C9 C7 H7B 109.6 . .
N2 C8 H8A 110.1 . .
N2 C8 H8B 110.1 . .
N2 C8 C13 107.8(10) . .
H8A C8 H8B 108.5 . .
C13 C8 H8A 110.1 . .
C13 C8 H8B 110.1 . .
O3 C9 C7 110.4(10) . .
O3 C9 H9 108.3 . .
O3 C9 C14 108.8(10) . .
C7 C9 H9 108.3 . .
C14 C9 C7 112.7(11) . .
C14 C9 H9 108.3 . .
O1 C10 C5 112.2(10) . .
O1 C10 H10 109.5 . .
O1 C10 C15 105.5(11) . .
C5 C10 H10 109.5 . .
C15 C10 C5 110.5(11) . .
C15 C10 H10 109.5 . .
O3 C11 C6 109.1(10) . .
O3 C11 H11 109.3 . .
O3 C11 C12 109.1(10) . .
C6 C11 H11 109.3 . .
C6 C11 C12 110.9(11) . .
C12 C11 H11 109.3 . .
C11 C12 H12A 109.5 . .
C11 C12 H12B 109.5 . .
C11 C12 H12C 109.5 . .
H12A C12 H12B 109.5 . .
H12A C12 H12C 109.5 . .
H12B C12 H12C 109.5 . .
O1 C13 C8 111.3(10) . .
O1 C13 H13 108.8 . .
O1 C13 C16 106.6(10) . .
C8 C13 H13 108.8 . .
C8 C13 C16 112.4(12) . .
C16 C13 H13 108.8 . .
C9 C14 H14A 109.5 . .
C9 C14 H14B 109.5 . .
C9 C14 H14C 109.5 . .
H14A C14 H14B 109.5 . .
H14A C14 H14C 109.5 . .
H14B C14 H14C 109.5 . .
C10 C15 H15A 109.5 . .
C10 C15 H15B 109.5 . .
C10 C15 H15C 109.5 . .
H15A C15 H15B 109.5 . .
H15A C15 H15C 109.5 . .
H15B C15 H15C 109.5 . .
C13 C16 H16A 109.5 . .
C13 C16 H16B 109.5 . .
C13 C16 H16C 109.5 . .
H16A C16 H16B 109.5 . .
H16A C16 H16C 109.5 . .
H16B C16 H16C 109.5 . .
Se9 C1 H1A 109.5 . .
Se9 C1 H1B 109.5 . .
Se9 C1 H1C 109.5 . .
H1A C1 H1B 109.5 . .
H1A C1 H1C 109.5 . .
H1B C1 H1C 109.5 . .
Se1 C19 H19A 109.5 . .
Se1 C19 H19B 109.5 . .
Se1 C19 H19C 109.5 . .
H19A C19 H19B 109.5 . .
H19A C19 H19C 109.5 . .
H19B C19 H19C 109.5 . .

loop_
_geom_bond_atom_site_label_1
_geom_bond_atom_site_label_2
_geom_bond_distance
_geom_bond_site_symmetry_2
Sn1 Se5 2.4953(11) .
Sn1 Se6 2.5075(12) .
Sn1 Se7 2.5105(12) .
Sn1 Se9 2.5572(12) .
Sn2 Se4 2.5060(10) 3
Sn2 Se4 2.5060(10) 2
Sn2 Se4 2.5060(10) .
Sn2 Se1 2.556(3) 3
Sn2 Se1 2.556(3) .
Sn2 Se1 2.556(3) 2
Se3 Mn8 2.535(3) .
Se3 Mn10 2.5253(15) .
Se3 Mn10 2.5253(15) 3
Se3 Mn10 2.5253(15) 2
Se4 Mn10 2.5630(18) .
Se5 Mn8 2.5362(11) .
Se6 Mn10 2.5411(17) .
Se7 Mn10 2.5467(17) 3
Se9 C1 1.909(15) .
Se1 Se1 0.902(6) 2
Se1 Se1 0.902(6) 3
Se1 C19 1.90(5) .
O1 C10 1.431(15) .
O1 C13 1.442(15) .
N2 H2A 0.8900 .
N2 H2B 0.8900 .
N2 C5 1.525(15) .
N2 C8 1.496(14) .
O3 C9 1.428(15) .
O3 C11 1.427(14) .
N4 H4A 0.8900 .
N4 H4B 0.8900 .
N4 C6 1.491(15) .
N4 C7 1.454(15) .
C5 H5A 0.9700 .
C5 H5B 0.9700 .
C5 C10 1.500(14) .
C6 H6A 0.9700 .
C6 H6B 0.9700 .
C6 C11 1.483(17) .
C7 H7A 0.9700 .
C7 H7B 0.9700 .
C7 C9 1.541(17) .
C8 H8A 0.9700 .
C8 H8B 0.9700 .
C8 C13 1.521(17) .
C9 H9 0.9800 .
C9 C14 1.481(16) .
C10 H10 0.9800 .
C10 C15 1.461(19) .
C11 H11 0.9800 .
C11 C12 1.504(18) .
C12 H12A 0.9600 .
C12 H12B 0.9600 .
C12 H12C 0.9600 .
C13 H13 0.9800 .
C13 C16 1.544(19) .
C14 H14A 0.9600 .
C14 H14B 0.9600 .
C14 H14C 0.9600 .
C15 H15A 0.9600 .
C15 H15B 0.9600 .
C15 H15C 0.9600 .
C16 H16A 0.9600 .
C16 H16B 0.9600 .
C16 H16C 0.9600 .
C1 H1A 0.9600 .
C1 H1B 0.9600 .
C1 H1C 0.9600 .
C19 H19A 0.9600 .
C19 H19B 0.9600 .
C19 H19C 0.9600 .

loop_
_geom_torsion_atom_site_label_1
_geom_torsion_atom_site_label_2
_geom_torsion_atom_site_label_3
_geom_torsion_atom_site_label_4
_geom_torsion
N2 C5 C10 O1 -54.3(13)
N2 C5 C10 C15 -171.8(11)
N2 C8 C13 O1 60.0(12)
N2 C8 C13 C16 179.5(10)
N4 C6 C11 O3 59.5(12)
N4 C6 C11 C12 179.6(10)
N4 C7 C9 O3 -52.9(12)
N4 C7 C9 C14 -174.9(10)
C5 N2 C8 C13 -54.8(11)
C6 N4 C7 C9 51.7(12)
C7 N4 C6 C11 -55.9(13)
C8 N2 C5 C10 52.8(12)
C9 O3 C11 C6 -62.6(12)
C9 O3 C11 C12 176.1(10)
C10 O1 C13 C8 -62.5(12)
C10 O1 C13 C16 174.7(11)
C11 O3 C9 C7 58.9(12)
C11 O3 C9 C14 -176.9(10)
C13 O1 C10 C5 59.3(13)
C13 O1 C10 C15 179.7(10)
